data_4327523
loop_
_publ_author_name
'Bor-Hunn Huang'
'Te-Liang Yu'
'Yi-Lun Huang'
'Bao-Tsan Ko'
'Chu-Chieh Lin'

_publ_section_title
;
 Reactions of Amides with Organoaluminum Compounds: Factors Affecting the
 Coordination Mode of Aluminum Amidates
;
_journal_name_full 'Inorganic Chemistry'
_journal_page_first 2987
_journal_page_last 2994
_journal_paper_doi 10.1021/ic011072+
_journal_volume 41
_journal_year 2002
_chemical_formula_sum 'C48.5 H50 Al3 Cl3 N3 O3.5'
_chemical_formula_weight 897.67
_chemical_name_systematic
;
  ?
;
_space_group_IT_number 2
_symmetry_cell_setting triclinic
_symmetry_space_group_name_Hall '-P 1'
_symmetry_space_group_name_H-M 'P -1'
_atom_sites_solution_hydrogens geom
_atom_sites_solution_primary direct
_atom_sites_solution_secondary difmap
_audit_creation_method SHELXL-97
_cell_angle_alpha 88.337(2)
_cell_angle_beta 75.4210(10)
_cell_angle_gamma 70.823(2)
_cell_formula_units_Z 2
_cell_length_a 12.8843(10)
_cell_length_b 13.5017(10)
_cell_length_c 16.5742(13)
_cell_measurement_reflns_used 5921
_cell_measurement_temperature 293(2)
_cell_measurement_theta_max 25.849
_cell_measurement_theta_min 2.894
_cell_volume 2631.0(4)
_computing_cell_refinement 'Bruker SMART'
_computing_data_collection 'Bruker SMART'
_computing_data_reduction 'Bruker SHELXTL'
_computing_molecular_graphics 'Bruker SHELXTL'
_computing_publication_material 'Bruker SHELXTL'
_computing_structure_refinement 'SHELXL-97 (Sheldrick, 1997)'
_computing_structure_solution 'SHELXS-97 (Sheldrick, 1990)'
_diffrn_ambient_temperature 293(2)
_diffrn_measured_fraction_theta_full 0.983
_diffrn_measured_fraction_theta_max 0.983
_diffrn_measurement_device_type 'CCD area detector'
_diffrn_measurement_method 'phi and omega scans'
_diffrn_radiation_monochromator graphite
_diffrn_radiation_source 'fine-focus sealed tube'
_diffrn_radiation_type MoK\a
_diffrn_radiation_wavelength 0.71073
_diffrn_reflns_av_R_equivalents 0.0184
_diffrn_reflns_av_sigmaI/netI 0.0283
_diffrn_reflns_limit_h_max 15
_diffrn_reflns_limit_h_min -15
_diffrn_reflns_limit_k_max 11
_diffrn_reflns_limit_k_min -16
_diffrn_reflns_limit_l_max 20
_diffrn_reflns_limit_l_min -20
_diffrn_reflns_number 14324
_diffrn_reflns_theta_full 26.04
_diffrn_reflns_theta_max 26.04
_diffrn_reflns_theta_min 1.73
_exptl_absorpt_coefficient_mu 0.263
_exptl_absorpt_correction_T_max 1.000
_exptl_absorpt_correction_T_min 0.545
_exptl_absorpt_correction_type SADABS
_exptl_crystal_colour colorless
_exptl_crystal_density_diffrn 1.133
_exptl_crystal_description parallelpiped
_exptl_crystal_F_000 937
_exptl_crystal_size_max 0.60
_exptl_crystal_size_mid 0.50
_exptl_crystal_size_min 0.38
_refine_diff_density_max 0.868
_refine_diff_density_min -0.352
_refine_diff_density_rms 0.076
_refine_ls_extinction_method none
_refine_ls_goodness_of_fit_ref 1.001
_refine_ls_hydrogen_treatment mixed
_refine_ls_matrix_type full
_refine_ls_number_parameters 553
_refine_ls_number_reflns 10214
_refine_ls_number_restraints 0
_refine_ls_restrained_S_all 1.001
_refine_ls_R_factor_all 0.0807
_refine_ls_R_factor_gt 0.0595
_refine_ls_shift/su_max 1.646
_refine_ls_shift/su_mean 0.060
_refine_ls_structure_factor_coef Fsqd
_refine_ls_weighting_details 'calc w=1/[\s^2^(Fo^2^)+(0.1500P)^2^+0.0000P] where P=(Fo^2^+2Fc^2^)/3'
_refine_ls_weighting_scheme calc
_refine_ls_wR_factor_gt 0.1832
_refine_ls_wR_factor_ref 0.2081
_reflns_number_gt 7223
_reflns_number_total 10214
_reflns_threshold_expression >2sigma(I)
_cod_data_source_file ic0110722B_12.cif
_cod_data_source_block 14
_cod_original_cell_volume 2631.0(3)
_cod_database_code 4327523

loop_
_symmetry_equiv_pos_as_xyz
'x, y, z'
'-x, -y, -z'

loop_
_atom_site_label
_atom_site_type_symbol
_atom_site_fract_x
_atom_site_fract_y
_atom_site_fract_z
_atom_site_U_iso_or_equiv
_atom_site_adp_type
_atom_site_occupancy
_atom_site_symmetry_multiplicity
_atom_site_calc_flag
_atom_site_refinement_flags
Al1 Al 0.05479(6) 0.66486(6) 0.08406(4) 0.0509(2) Uani 1 1 d .
Al2 Al -0.12364(6) 0.64207(6) 0.34989(5) 0.0528(2) Uani 1 1 d .
Al3 Al 0.26603(6) 0.51061(6) 0.26067(4) 0.0504(2) Uani 1 1 d .
Cl1 Cl -0.22939(10) 1.11736(8) 0.58236(7) 0.1091(4) Uani 1 1 d .
Cl2 Cl 0.42067(10) -0.03474(8) 0.15879(11) 0.1387(5) Uani 1 1 d .
Cl3 Cl 0.36333(11) 0.91950(16) -0.21592(10) 0.1774(9) Uani 1 1 d .
O1 O -0.02517(15) 0.71381(13) 0.18996(10) 0.0532(4) Uani 1 1 d .
O2 O 0.02042(15) 0.54913(13) 0.31936(12) 0.0584(4) Uani 1 1 d .
O3 O 0.21540(15) 0.60607(14) 0.18676(10) 0.0552(4) Uani 1 1 d .
N1 N -0.08457(17) 0.77011(15) 0.32342(12) 0.0497(5) Uani 1 1 d .
N2 N 0.17632(17) 0.41613(15) 0.26447(12) 0.0511(5) Uani 1 1 d .
N3 N 0.20038(18) 0.68876(16) 0.07026(12) 0.0512(5) Uani 1 1 d .
C1 C -0.03875(19) 0.78334(18) 0.24583(14) 0.0471(5) Uani 1 1 d .
C2 C -0.0003(2) 0.87460(19) 0.21907(15) 0.0536(6) Uani 1 1 d .
C3 C 0.0768(3) 0.8969(2) 0.25492(19) 0.0676(7) Uani 1 1 d .
H3A H 0.1041 0.8559 0.2960 0.081 Uiso 1 1 calc R
C4 C 0.1124(3) 0.9821(3) 0.2278(2) 0.0878(10) Uani 1 1 d .
H4A H 0.1638 0.9984 0.2510 0.105 Uiso 1 1 calc R
C5 C 0.0712(4) 1.0423(3) 0.1666(3) 0.0939(11) Uani 1 1 d .
H5A H 0.0959 1.0985 0.1484 0.113 Uiso 1 1 calc R
C6 C -0.0050(3) 1.0200(3) 0.1329(2) 0.0890(10) Uani 1 1 d .
H6A H -0.0328 1.0616 0.0922 0.107 Uiso 1 1 calc R
C7 C -0.0414(3) 0.9361(2) 0.15858(19) 0.0668(7) Uani 1 1 d .
H7A H -0.0935 0.9211 0.1352 0.080 Uiso 1 1 calc R
C8 C -0.1175(2) 0.85549(19) 0.38560(15) 0.0510(5) Uani 1 1 d .
C9 C -0.0687(2) 0.8432(2) 0.45219(17) 0.0633(7) Uani 1 1 d .
H9A H -0.0126 0.7803 0.4561 0.076 Uiso 1 1 calc R
C10 C -0.1024(3) 0.9230(3) 0.51263(19) 0.0742(8) Uani 1 1 d .
H10A H -0.0690 0.9146 0.5571 0.089 Uiso 1 1 calc R
C11 C -0.1853(3) 1.0146(2) 0.50673(19) 0.0698(8) Uani 1 1 d .
C12 C -0.2358(3) 1.0280(2) 0.44107(19) 0.0680(7) Uani 1 1 d .
H12A H -0.2918 1.0910 0.4372 0.082 Uiso 1 1 calc R
C13 C -0.2027(2) 0.9479(2) 0.38197(17) 0.0603(6) Uani 1 1 d .
H13A H -0.2382 0.9558 0.3386 0.072 Uiso 1 1 calc R
C14 C 0.0679(2) 0.45083(19) 0.29639(14) 0.0497(5) Uani 1 1 d .
C15 C -0.0070(2) 0.38373(19) 0.30925(15) 0.0518(6) Uani 1 1 d .
C16 C -0.0662(3) 0.3743(3) 0.38933(18) 0.0710(8) Uani 1 1 d .
H16A H -0.0572 0.4070 0.4345 0.085 Uiso 1 1 calc R
C17 C -0.1385(3) 0.3165(3) 0.4023(2) 0.0927(11) Uani 1 1 d .
H17A H -0.1772 0.3086 0.4562 0.111 Uiso 1 1 calc R
C18 C -0.1533(3) 0.2705(3) 0.3350(2) 0.0874(10) Uani 1 1 d .
H18A H -0.2031 0.2323 0.3437 0.105 Uiso 1 1 calc R
C19 C -0.0957(3) 0.2803(3) 0.2558(2) 0.0814(9) Uani 1 1 d .
H19A H -0.1065 0.2492 0.2106 0.098 Uiso 1 1 calc R
C20 C -0.0216(3) 0.3364(2) 0.24283(18) 0.0681(7) Uani 1 1 d .
H20A H 0.0187 0.3423 0.1889 0.082 Uiso 1 1 calc R
C21 C 0.2339(2) 0.30478(19) 0.23982(16) 0.0548(6) Uani 1 1 d .
C22 C 0.2486(3) 0.2317(2) 0.2986(2) 0.0682(7) Uani 1 1 d .
H22A H 0.2203 0.2521 0.3552 0.082 Uiso 1 1 calc R
C23 C 0.3061(3) 0.1268(2) 0.2729(3) 0.0833(10) Uani 1 1 d .
H23A H 0.3154 0.0763 0.3123 0.100 Uiso 1 1 calc R
C24 C 0.3490(3) 0.0975(3) 0.1898(3) 0.0855(10) Uani 1 1 d .
C25 C 0.3355(4) 0.1694(3) 0.1326(3) 0.1039(13) Uani 1 1 d .
H25A H 0.3652 0.1488 0.0761 0.125 Uiso 1 1 calc R
C26 C 0.2779(3) 0.2737(3) 0.1568(2) 0.0864(10) Uani 1 1 d .
H26A H 0.2688 0.3232 0.1168 0.104 Uiso 1 1 calc R
C27 C 0.2596(2) 0.65192(19) 0.12530(14) 0.0492(5) Uani 1 1 d .
C28 C 0.3732(2) 0.6593(2) 0.12078(16) 0.0553(6) Uani 1 1 d .
C29 C 0.4623(3) 0.6253(3) 0.0486(2) 0.0761(8) Uani 1 1 d .
H29A H 0.4500 0.6030 0.0003 0.091 Uiso 1 1 calc R
C30 C 0.5690(3) 0.6255(4) 0.0501(3) 0.1072(14) Uani 1 1 d .
H30A H 0.6284 0.6032 0.0022 0.129 Uiso 1 1 calc R
C31 C 0.5889(4) 0.6569(4) 0.1192(3) 0.1065(14) Uani 1 1 d .
H31A H 0.6620 0.6543 0.1189 0.128 Uiso 1 1 calc R
C32 C 0.5025(4) 0.6926(3) 0.1898(3) 0.0971(12) Uani 1 1 d .
H32A H 0.5164 0.7166 0.2368 0.116 Uiso 1 1 calc R
C33 C 0.3935(3) 0.6933(2) 0.1916(2) 0.0704(8) Uani 1 1 d .
H33A H 0.3348 0.7164 0.2399 0.085 Uiso 1 1 calc R
C34 C 0.2421(2) 0.7450(2) 0.00189(16) 0.0576(6) Uani 1 1 d .
C35 C 0.2619(3) 0.7055(3) -0.07845(16) 0.0716(8) Uani 1 1 d .
H35A H 0.2506 0.6427 -0.0879 0.086 Uiso 1 1 calc R
C36 C 0.2993(3) 0.7616(4) -0.1455(2) 0.0969(13) Uani 1 1 d .
H36A H 0.3127 0.7361 -0.2001 0.116 Uiso 1 1 calc R
C37 C 0.3158(3) 0.8524(4) -0.1313(3) 0.0986(14) Uani 1 1 d .
C38 C 0.2949(3) 0.8924(3) -0.0524(3) 0.0986(12) Uani 1 1 d .
H38A H 0.3060 0.9555 -0.0437 0.118 Uiso 1 1 calc R
C39 C 0.2570(3) 0.8387(2) 0.0154(2) 0.0743(8) Uani 1 1 d .
H39A H 0.2419 0.8661 0.0696 0.089 Uiso 1 1 calc R
C40 C -0.0272(3) 0.7488(3) 0.00650(18) 0.0716(8) Uani 1 1 d .
H40A H -0.0377 0.8216 0.0162 0.107 Uiso 1 1 calc R
H40B H -0.0999 0.7396 0.0154 0.107 Uiso 1 1 calc R
H40C H 0.0161 0.7261 -0.0499 0.107 Uiso 1 1 calc R
C41 C 0.0845(3) 0.5142(2) 0.07425(18) 0.0658(7) Uani 1 1 d .
H41A H 0.1248 0.4803 0.1144 0.099 Uiso 1 1 calc R
H41B H 0.1297 0.4872 0.0190 0.099 Uiso 1 1 calc R
H41C H 0.0138 0.5007 0.0845 0.099 Uiso 1 1 calc R
C42 C -0.1781(3) 0.6465(3) 0.47227(19) 0.0772(8) Uani 1 1 d .
H42A H -0.1219 0.6554 0.4973 0.116 Uiso 1 1 calc R
H42B H -0.1913 0.5820 0.4886 0.116 Uiso 1 1 calc R
H42C H -0.2477 0.7043 0.4906 0.116 Uiso 1 1 calc R
C43 C -0.2212(3) 0.6243(3) 0.2822(2) 0.0845(9) Uani 1 1 d .
H43A H -0.1843 0.6238 0.2241 0.127 Uiso 1 1 calc R
H43B H -0.2921 0.6812 0.2958 0.127 Uiso 1 1 calc R
H43C H -0.2352 0.5590 0.2935 0.127 Uiso 1 1 calc R
C44 C 0.2272(3) 0.5852(3) 0.36956(18) 0.0721(8) Uani 1 1 d .
H44A H 0.2715 0.6308 0.3665 0.108 Uiso 1 1 calc R
H44B H 0.2433 0.5352 0.4110 0.108 Uiso 1 1 calc R
H44C H 0.1478 0.6261 0.3845 0.108 Uiso 1 1 calc R
C45 C 0.4238(3) 0.4223(3) 0.2114(2) 0.0836(9) Uani 1 1 d .
H45A H 0.4730 0.4634 0.2076 0.125 Uiso 1 1 calc R
H45B H 0.4304 0.3957 0.1566 0.125 Uiso 1 1 calc R
H45C H 0.4452 0.3647 0.2460 0.125 Uiso 1 1 calc R
C46 C -0.5280(15) 1.070(2) 0.4428(13) 0.171(9) Uani 0.50 1 d P
H46A H -0.5428 1.1172 0.4021 0.205 Uiso 0.50 1 calc PR
C47 C -0.4994(8) 0.9720(15) 0.4282(15) 0.201(10) Uani 0.50 1 d P
H47A H -0.5013 0.9461 0.3774 0.241 Uiso 0.50 1 calc PR
C48 C -0.4650(8) 0.9031(15) 0.4873(15) 0.267(17) Uani 0.50 1 d PR
C49 C -0.4759(8) 0.8248(15) 0.4460(15) 0.57(5) Uani 0.50 1 d PR
H49A H -0.4559 0.7616 0.4750 0.861 Uiso 0.50 1 calc PR
H49B H -0.4263 0.8142 0.3907 0.861 Uiso 0.50 1 calc PR
H49C H -0.5531 0.8426 0.4427 0.861 Uiso 0.50 1 calc PR
O O -0.4873(11) 0.550(3) 0.4599(19) 0.69(3) Uani 0.50 1 d P

loop_
_atom_site_aniso_label
_atom_site_aniso_U_11
_atom_site_aniso_U_22
_atom_site_aniso_U_33
_atom_site_aniso_U_23
_atom_site_aniso_U_13
_atom_site_aniso_U_12
Al1 0.0618(4) 0.0562(4) 0.0409(4) 0.0088(3) -0.0177(3) -0.0249(3)
Al2 0.0517(4) 0.0535(4) 0.0539(4) 0.0067(3) -0.0111(3) -0.0204(3)
Al3 0.0526(4) 0.0508(4) 0.0498(4) 0.0112(3) -0.0144(3) -0.0194(3)
Cl1 0.1231(8) 0.0947(7) 0.1013(7) -0.0429(6) -0.0177(6) -0.0296(6)
Cl2 0.1119(8) 0.0576(5) 0.2217(15) -0.0327(7) -0.0202(9) -0.0089(5)
Cl3 0.1057(8) 0.281(2) 0.1638(12) 0.1707(14) -0.0488(8) -0.0904(11)
O1 0.0626(10) 0.0546(10) 0.0464(9) 0.0049(7) -0.0136(7) -0.0249(8)
O2 0.0570(10) 0.0460(10) 0.0725(11) 0.0028(8) -0.0135(8) -0.0198(8)
O3 0.0597(10) 0.0677(11) 0.0461(9) 0.0186(8) -0.0170(7) -0.0300(8)
N1 0.0545(11) 0.0480(11) 0.0447(10) 0.0054(8) -0.0128(9) -0.0148(9)
N2 0.0547(12) 0.0443(10) 0.0524(11) 0.0057(8) -0.0101(9) -0.0170(9)
N3 0.0591(12) 0.0572(12) 0.0412(10) 0.0100(8) -0.0135(9) -0.0245(9)
C1 0.0462(12) 0.0457(12) 0.0500(13) 0.0064(10) -0.0161(10) -0.0138(10)
C2 0.0598(14) 0.0465(13) 0.0517(13) 0.0032(10) -0.0078(11) -0.0187(11)
C3 0.0689(17) 0.0702(18) 0.0700(17) 0.0042(14) -0.0146(14) -0.0336(14)
C4 0.088(2) 0.086(2) 0.101(3) -0.006(2) -0.010(2) -0.053(2)
C5 0.104(3) 0.0573(19) 0.118(3) 0.0126(19) -0.008(2) -0.0399(19)
C6 0.102(3) 0.0582(18) 0.101(3) 0.0280(17) -0.019(2) -0.0249(18)
C7 0.0762(18) 0.0521(15) 0.0698(17) 0.0157(13) -0.0188(14) -0.0193(13)
C8 0.0553(13) 0.0512(13) 0.0463(12) 0.0049(10) -0.0098(10) -0.0203(11)
C9 0.0669(16) 0.0639(16) 0.0575(15) 0.0020(12) -0.0206(13) -0.0161(13)
C10 0.0775(19) 0.084(2) 0.0628(17) -0.0058(15) -0.0241(15) -0.0238(17)
C11 0.0789(19) 0.0656(18) 0.0653(17) -0.0088(13) -0.0106(14) -0.0295(15)
C12 0.0665(17) 0.0573(16) 0.0696(17) 0.0001(13) -0.0128(14) -0.0096(13)
C13 0.0620(15) 0.0594(15) 0.0555(14) 0.0042(12) -0.0179(12) -0.0129(12)
C14 0.0572(14) 0.0469(13) 0.0477(12) 0.0077(10) -0.0128(10) -0.0219(11)
C15 0.0567(14) 0.0477(13) 0.0546(13) 0.0086(10) -0.0153(11) -0.0219(11)
C16 0.090(2) 0.083(2) 0.0582(16) 0.0125(14) -0.0214(15) -0.0523(17)
C17 0.105(3) 0.118(3) 0.076(2) 0.023(2) -0.0138(19) -0.073(2)
C18 0.094(2) 0.085(2) 0.102(3) 0.0059(19) -0.021(2) -0.057(2)
C19 0.093(2) 0.087(2) 0.081(2) -0.0063(17) -0.0240(18) -0.0492(19)
C20 0.084(2) 0.0692(18) 0.0580(16) -0.0019(13) -0.0128(14) -0.0374(15)
C21 0.0549(14) 0.0491(13) 0.0594(14) 0.0061(11) -0.0108(11) -0.0188(11)
C22 0.0743(18) 0.0566(16) 0.0739(18) 0.0107(13) -0.0253(15) -0.0180(13)
C23 0.085(2) 0.0525(17) 0.114(3) 0.0204(18) -0.033(2) -0.0223(16)
C24 0.072(2) 0.0535(17) 0.122(3) -0.0102(19) -0.012(2) -0.0168(15)
C25 0.113(3) 0.080(3) 0.090(3) -0.024(2) 0.000(2) -0.011(2)
C26 0.110(3) 0.0607(18) 0.0666(19) 0.0032(14) -0.0049(18) -0.0130(17)
C27 0.0555(13) 0.0540(13) 0.0398(11) 0.0056(10) -0.0111(10) -0.0217(11)
C28 0.0575(14) 0.0577(14) 0.0574(14) 0.0181(11) -0.0191(11) -0.0260(12)
C29 0.0604(17) 0.098(2) 0.0645(17) 0.0195(16) -0.0128(14) -0.0233(16)
C30 0.062(2) 0.149(4) 0.105(3) 0.046(3) -0.012(2) -0.038(2)
C31 0.077(2) 0.142(4) 0.128(4) 0.051(3) -0.046(3) -0.061(2)
C32 0.101(3) 0.098(3) 0.126(3) 0.028(2) -0.065(3) -0.054(2)
C33 0.0810(19) 0.0710(18) 0.0743(18) 0.0097(14) -0.0320(16) -0.0363(16)
C34 0.0529(14) 0.0704(17) 0.0491(13) 0.0208(12) -0.0148(11) -0.0200(12)
C35 0.0696(18) 0.094(2) 0.0457(14) 0.0132(14) -0.0125(12) -0.0232(15)
C36 0.0578(18) 0.169(4) 0.0508(17) 0.039(2) -0.0118(13) -0.025(2)
C37 0.0620(19) 0.140(4) 0.095(3) 0.076(3) -0.0276(18) -0.036(2)
C38 0.088(2) 0.095(3) 0.126(3) 0.058(2) -0.038(2) -0.044(2)
C39 0.080(2) 0.0685(18) 0.080(2) 0.0251(15) -0.0232(16) -0.0314(15)
C40 0.088(2) 0.079(2) 0.0602(16) 0.0206(14) -0.0358(15) -0.0333(16)
C41 0.088(2) 0.0575(16) 0.0620(16) 0.0021(12) -0.0327(15) -0.0272(14)
C42 0.082(2) 0.081(2) 0.0641(17) 0.0144(15) -0.0033(15) -0.0331(17)
C43 0.074(2) 0.102(3) 0.091(2) 0.0094(19) -0.0291(17) -0.0428(18)
C44 0.086(2) 0.084(2) 0.0562(16) 0.0105(14) -0.0243(15) -0.0378(17)
C45 0.0573(17) 0.072(2) 0.111(3) 0.0113(18) -0.0105(17) -0.0168(15)
C46 0.083(8) 0.28(3) 0.152(12) 0.071(14) -0.055(9) -0.050(12)
C47 0.056(7) 0.31(3) 0.22(2) 0.04(2) -0.011(8) -0.057(12)
C48 0.080(10) 0.35(4) 0.40(5) 0.11(4) -0.06(2) -0.119(18)
C49 0.046(8) 0.74(8) 0.76(8) -0.47(7) -0.025(19) 0.08(2)
O 0.103(8) 1.12(7) 0.85(5) 0.68(5) -0.205(18) -0.22(2)

loop_
_atom_type_symbol
_atom_type_description
_atom_type_scat_dispersion_real
_atom_type_scat_dispersion_imag
_atom_type_scat_source
C C 0.0033 0.0016 'International Tables Vol C Tables 4.2.6.8 and 6.1.1.4'
H H 0.0000 0.0000 'International Tables Vol C Tables 4.2.6.8 and 6.1.1.4'
N N 0.0061 0.0033 'International Tables Vol C Tables 4.2.6.8 and 6.1.1.4'
O O 0.0106 0.0060 'International Tables Vol C Tables 4.2.6.8 and 6.1.1.4'
Al Al 0.0645 0.0514 'International Tables Vol C Tables 4.2.6.8 and 6.1.1.4'
Cl Cl 0.1484 0.1585 'International Tables Vol C Tables 4.2.6.8 and 6.1.1.4'

loop_
_geom_angle_atom_site_label_1
_geom_angle_atom_site_label_2
_geom_angle_atom_site_label_3
_geom_angle
_geom_angle_site_symmetry_1
_geom_angle_site_symmetry_3
O1 Al1 C41 108.99(11) . .
O1 Al1 N3 105.02(8) . .
C41 Al1 N3 108.32(12) . .
O1 Al1 C40 108.52(12) . .
C41 Al1 C40 115.76(13) . .
N3 Al1 C40 109.70(11) . .
O2 Al2 C43 113.40(13) . .
O2 Al2 N1 97.16(8) . .
C43 Al2 N1 110.88(13) . .
O2 Al2 C42 108.17(13) . .
C43 Al2 C42 118.50(15) . .
N1 Al2 C42 106.45(12) . .
O3 Al3 C44 108.28(11) . .
O3 Al3 C45 110.00(13) . .
C44 Al3 C45 119.31(16) . .
O3 Al3 N2 102.63(9) . .
C44 Al3 N2 110.64(11) . .
C45 Al3 N2 104.70(12) . .
C1 O1 Al1 141.75(16) . .
C14 O2 Al2 136.86(16) . .
C27 O3 Al3 136.90(16) . .
C1 N1 C8 119.0(2) . .
C1 N1 Al2 118.92(16) . .
C8 N1 Al2 121.64(15) . .
C14 N2 C21 120.0(2) . .
C14 N2 Al3 119.75(17) . .
C21 N2 Al3 119.93(16) . .
C27 N3 C34 120.4(2) . .
C27 N3 Al1 118.52(16) . .
C34 N3 Al1 121.09(16) . .
O1 C1 N1 118.3(2) . .
O1 C1 C2 118.2(2) . .
N1 C1 C2 123.6(2) . .
C7 C2 C3 120.6(3) . .
C7 C2 C1 119.5(2) . .
C3 C2 C1 119.9(2) . .
C4 C3 C2 118.5(3) . .
C5 C4 C3 120.2(3) . .
C6 C5 C4 120.5(3) . .
C5 C6 C7 120.4(3) . .
C6 C7 C2 119.7(3) . .
C13 C8 C9 119.0(2) . .
C13 C8 N1 120.4(2) . .
C9 C8 N1 120.5(2) . .
C10 C9 C8 120.6(3) . .
C11 C10 C9 119.4(3) . .
C10 C11 C12 120.9(3) . .
C10 C11 Cl1 120.3(3) . .
C12 C11 Cl1 118.8(3) . .
C13 C12 C11 119.3(3) . .
C12 C13 C8 120.9(3) . .
O2 C14 N2 118.2(2) . .
O2 C14 C15 117.6(2) . .
N2 C14 C15 124.2(2) . .
C20 C15 C16 119.9(2) . .
C20 C15 C14 121.2(2) . .
C16 C15 C14 118.9(2) . .
C17 C16 C15 119.9(3) . .
C16 C17 C18 119.7(3) . .
C19 C18 C17 120.6(3) . .
C18 C19 C20 119.8(3) . .
C15 C20 C19 120.2(3) . .
C22 C21 C26 119.6(3) . .
C22 C21 N2 120.9(2) . .
C26 C21 N2 119.4(2) . .
C21 C22 C23 119.3(3) . .
C24 C23 C22 120.1(3) . .
C25 C24 C23 120.4(3) . .
C25 C24 Cl2 120.2(3) . .
C23 C24 Cl2 119.4(3) . .
C24 C25 C26 120.3(4) . .
C21 C26 C25 120.2(3) . .
O3 C27 N3 117.3(2) . .
O3 C27 C28 118.1(2) . .
N3 C27 C28 124.6(2) . .
C33 C28 C29 119.5(3) . .
C33 C28 C27 119.1(2) . .
C29 C28 C27 121.3(2) . .
C30 C29 C28 118.9(3) . .
C31 C30 C29 121.6(4) . .
C30 C31 C32 120.4(4) . .
C31 C32 C33 120.1(4) . .
C28 C33 C32 119.5(3) . .
C39 C34 C35 120.2(3) . .
C39 C34 N3 121.2(2) . .
C35 C34 N3 118.6(3) . .
C34 C35 C36 118.9(4) . .
C37 C36 C35 120.2(4) . .
C36 C37 C38 121.2(3) . .
C36 C37 Cl3 119.1(4) . .
C38 C37 Cl3 119.7(4) . .
C37 C38 C39 119.8(4) . .
C34 C39 C38 119.7(3) . .
C48 C46 C47 116(2) 2_476 .
C46 C47 C48 120.4(18) . .
C46 C47 C48 31.4(9) . 2_476
C48 C47 C48 89.2(15) . 2_476
C46 C48 C49 139.8(19) 2_476 .
C46 C48 C47 124(2) 2_476 .
C49 C48 C47 90.5 . .
C46 C48 C47 33.1(14) 2_476 2_476
C49 C48 C47 161.7(5) . 2_476
C47 C48 C47 90.8(15) . 2_476

loop_
_geom_bond_atom_site_label_1
_geom_bond_atom_site_label_2
_geom_bond_distance
_geom_bond_site_symmetry_2
Al1 O1 1.8134(18) .
Al1 C41 1.946(3) .
Al1 N3 1.963(2) .
Al1 C40 1.966(3) .
Al2 O2 1.8192(19) .
Al2 C43 1.955(3) .
Al2 N1 1.962(2) .
Al2 C42 1.968(3) .
Al3 O3 1.8290(17) .
Al3 C44 1.960(3) .
Al3 C45 1.962(3) .
Al3 N2 1.974(2) .
Cl1 C11 1.744(3) .
Cl2 C24 1.742(3) .
Cl3 C37 1.738(3) .
O1 C1 1.277(3) .
O2 C14 1.288(3) .
O3 C27 1.284(3) .
N1 C1 1.307(3) .
N1 C8 1.449(3) .
N2 C14 1.289(3) .
N2 C21 1.459(3) .
N3 C27 1.318(3) .
N3 C34 1.435(3) .
C1 C2 1.490(3) .
C2 C7 1.381(4) .
C2 C3 1.391(4) .
C3 C4 1.395(4) .
C4 C5 1.383(6) .
C5 C6 1.360(6) .
C6 C7 1.380(4) .
C8 C13 1.376(4) .
C8 C9 1.382(4) .
C9 C10 1.375(4) .
C10 C11 1.363(5) .
C11 C12 1.382(4) .
C12 C13 1.364(4) .
C14 C15 1.503(3) .
C15 C20 1.370(4) .
C15 C16 1.380(4) .
C16 C17 1.375(4) .
C17 C18 1.375(5) .
C18 C19 1.363(5) .
C19 C20 1.377(4) .
C21 C22 1.369(4) .
C21 C26 1.369(4) .
C22 C23 1.387(4) .
C23 C24 1.364(5) .
C24 C25 1.339(6) .
C25 C26 1.375(5) .
C27 C28 1.483(3) .
C28 C33 1.386(4) .
C28 C29 1.398(4) .
C29 C30 1.381(5) .
C30 C31 1.343(6) .
C31 C32 1.367(6) .
C32 C33 1.394(5) .
C34 C39 1.374(4) .
C34 C35 1.379(4) .
C35 C36 1.401(5) .
C36 C37 1.348(6) .
C37 C38 1.358(6) .
C38 C39 1.391(5) .
C46 C48 1.20(2) 2_476
C46 C47 1.26(3) .
C47 C48 1.3841 .
C47 C48 2.08(3) 2_476
C48 C46 1.20(2) 2_476
C48 C49 1.3389 .
C48 C47 2.08(3) 2_476
